data_4062767
_journal_name_full Organometallics
_journal_paper_doi 10.1021/om0496232
_journal_year 2004
_chemical_formula_sum 'C69 H109 Cl K9 N4 O8 Pt2'
_chemical_formula_weight 1900.15
_space_group_IT_number 14
_symmetry_cell_setting monoclinic
_symmetry_space_group_name_Hall '-P 2yn'
_symmetry_space_group_name_H-M 'P 1 21/n 1'
_cell_angle_alpha 90.00
_cell_angle_beta 114.75(3)
_cell_angle_gamma 90.00
_cell_formula_units_Z 4
_cell_length_a 23.154(5)
_cell_length_b 14.737(3)
_cell_length_c 27.657(6)
_cell_measurement_temperature 150(2)
_cell_volume 8570(3)
_diffrn_ambient_temperature 150(2)
_exptl_crystal_density_diffrn 1.473
_cod_original_sg_symbol_H-M 'P 21/n'
_cod_database_code 4062767

loop_
_symmetry_equiv_pos_as_xyz
'x, y, z'
'-x+1/2, y+1/2, -z+1/2'
'-x, -y, -z'
'x-1/2, -y-1/2, z-1/2'

loop_
_atom_site_label
_atom_site_type_symbol
_atom_site_fract_x
_atom_site_fract_y
_atom_site_fract_z
_atom_site_U_iso_or_equiv
_atom_site_adp_type
_atom_site_occupancy
_atom_site_symmetry_multiplicity
_atom_site_calc_flag
_atom_site_refinement_flags
_atom_site_disorder_assembly
_atom_site_disorder_group
Pt1 Pt 0.82334(2) 0.35695(3) 0.118322(18) 0.03412(15) Uani 1 1 d . . .
Pt2 Pt 1.03526(2) 0.29689(3) 0.411626(19) 0.04021(16) Uani 1 1 d . . .
Cl1 Cl 1.00722(14) 0.3818(2) 0.25281(12) 0.0408(7) Uani 1 1 d . . .
K1 K 0.88297(12) 0.44969(19) 0.25894(11) 0.0422(7) Uani 1 1 d . . .
K2 K 0.86718(14) 0.5902(2) 0.14679(11) 0.0472(7) Uani 1 1 d . . .
K3 K 1.01970(16) 0.6045(2) 0.26065(13) 0.0633(9) Uani 1 1 d . . .
K4 K 0.97266(12) 0.42753(19) 0.13259(10) 0.0428(7) Uani 1 1 d . . .
K5 K 1.13184(18) 0.4716(3) 0.23539(14) 0.0756(11) Uani 1 1 d . . .
K6 K 1.12744(15) 0.4199(2) 0.35918(11) 0.0520(8) Uani 1 1 d . . .
K7 K 1.09565(15) 0.2434(2) 0.22458(12) 0.0536(8) Uani 1 1 d . . .
K8 K 1.13142(14) 0.1853(2) 0.36094(12) 0.0519(8) Uani 1 1 d . . .
K9 K 0.96846(13) 0.18569(19) 0.27519(12) 0.0469(7) Uani 1 1 d . . .
O1 O 0.7938(3) 0.4438(5) 0.1607(3) 0.041(2) Uani 1 1 d . . .
O2 O 0.9051(4) 0.6186(5) 0.2487(3) 0.044(2) Uani 1 1 d . . .
O3 O 0.9912(4) 0.5943(6) 0.1617(3) 0.048(2) Uani 1 1 d . . .
O4 O 1.1340(5) 0.5678(6) 0.3146(3) 0.069(3) Uani 1 1 d . . .
O5 O 1.0845(4) 0.3643(6) 0.1537(3) 0.043(2) Uani 1 1 d . . .
O6 O 1.1793(4) 0.3119(6) 0.3135(3) 0.055(2) Uani 1 1 d . . .
O7 O 1.0648(4) 0.1110(5) 0.2696(4) 0.054(2) Uani 1 1 d . . .
O8 O 1.0219(4) 0.1702(5) 0.3810(3) 0.046(2) Uani 1 1 d . . .
N1 N 0.8559(4) 0.2789(6) 0.0790(4) 0.034(2) Uani 1 1 d . . .
N2 N 0.8323(5) 0.4540(7) 0.0665(4) 0.040(3) Uani 1 1 d . . .
N3 N 1.0477(5) 0.4197(7) 0.4401(4) 0.046(3) Uani 1 1 d . . .
N4 N 1.1360(5) 0.2991(8) 0.4486(4) 0.057(3) Uani 1 1 d . . .
C1 C 0.8316(5) 0.2427(8) 0.1608(5) 0.045(3) Uani 1 1 d . . .
C2 C 0.8141(6) 0.2224(9) 0.2011(5) 0.046(3) Uani 1 1 d . . .
H2A H 0.7930 0.2697 0.2127 0.055 Uiso 1 1 calc R . .
C3 C 0.8200(6) 0.1369(9) 0.2237(6) 0.051(4) Uani 1 1 d . . .
H3A H 0.7987 0.1237 0.2470 0.061 Uiso 1 1 calc R . .
C4 C 0.8449(6) 0.0663(11) 0.2053(6) 0.059(4) Uani 1 1 d . . .
H4A H 0.8414 0.0036 0.2155 0.071 Uiso 1 1 calc R . .
C5 C 0.8623(6) 0.0840(9) 0.1636(6) 0.057(4) Uani 1 1 d . . .
H5A H 0.8762 0.0340 0.1476 0.068 Uiso 1 1 calc R . .
C6 C 0.8575(6) 0.1700(9) 0.1432(5) 0.046(3) Uani 1 1 d . . .
C7 C 0.8736(5) 0.1930(9) 0.0975(5) 0.042(3) Uani 1 1 d . . .
C8 C 0.9022(6) 0.1408(9) 0.0710(6) 0.056(4) Uani 1 1 d . . .
H8A H 0.9156 0.0820 0.0825 0.068 Uiso 1 1 calc R . .
C9 C 0.9102(6) 0.1754(10) 0.0291(5) 0.055(4) Uani 1 1 d . . .
H9A H 0.9305 0.1409 0.0127 0.065 Uiso 1 1 calc R . .
C10 C 0.8894(6) 0.2587(9) 0.0108(5) 0.044(3) Uani 1 1 d . . .
H10A H 0.8944 0.2808 -0.0187 0.053 Uiso 1 1 calc R . .
C11 C 0.8608(6) 0.3118(9) 0.0351(5) 0.044(3) Uani 1 1 d . . .
C12 C 0.8329(5) 0.4064(9) 0.0194(5) 0.041(3) Uani 1 1 d . . .
C13 C 0.7636(6) 0.3913(9) -0.0224(5) 0.052(4) Uani 1 1 d . . .
H13A H 0.7612 0.4010 -0.0575 0.079 Uiso 1 1 calc R . .
H13B H 0.7358 0.4332 -0.0159 0.079 Uiso 1 1 calc R . .
H13C H 0.7507 0.3303 -0.0196 0.079 Uiso 1 1 calc R . .
C14 C 0.8676(6) 0.4627(10) -0.0059(5) 0.059(4) Uani 1 1 d . . .
H14A H 0.8404 0.4725 -0.0428 0.088 Uiso 1 1 calc R . .
H14B H 0.9053 0.4312 -0.0029 0.088 Uiso 1 1 calc R . .
H14C H 0.8793 0.5201 0.0120 0.088 Uiso 1 1 calc R . .
C15 C 0.9446(6) 0.3386(9) 0.3813(5) 0.050(4) Uani 1 1 d . . .
C16 C 0.8866(6) 0.2860(9) 0.3477(5) 0.049(4) Uani 1 1 d . . .
H16A H 0.8897 0.2217 0.3401 0.059 Uiso 1 1 calc R . .
C17 C 0.8290(7) 0.3276(12) 0.3306(6) 0.065(4) Uani 1 1 d . . .
H17A H 0.7908 0.2909 0.3120 0.078 Uiso 1 1 calc R . .
C18 C 0.8218(7) 0.4150(12) 0.3441(5) 0.061(4) Uani 1 1 d . . .
H18A H 0.7795 0.4387 0.3373 0.073 Uiso 1 1 calc R . .
C19 C 0.8761(7) 0.4640(10) 0.3746(5) 0.058(4) Uani 1 1 d . . .
H19A H 0.8720 0.5237 0.3885 0.069 Uiso 1 1 calc R . .
C20 C 0.9355(6) 0.4232(9) 0.3925(5) 0.046(3) Uani 1 1 d . . .
C21 C 0.9926(7) 0.4720(9) 0.4254(5) 0.053(4) Uani 1 1 d . . .
C22 C 1.0019(8) 0.5590(10) 0.4444(6) 0.067(4) Uani 1 1 d . . .
H22A H 0.9668 0.5970 0.4347 0.080 Uiso 1 1 calc R . .
C23 C 1.0596(8) 0.5921(10) 0.4766(6) 0.070(5) Uani 1 1 d . . .
H23A H 1.0635 0.6517 0.4886 0.083 Uiso 1 1 calc R . .
C24 C 1.1139(7) 0.5363(10) 0.4921(5) 0.059(4) Uani 1 1 d . . .
H24A H 1.1539 0.5585 0.5142 0.071 Uiso 1 1 calc R . .
C25 C 1.1063(7) 0.4481(10) 0.4736(6) 0.058(4) Uani 1 1 d . . .
C26 C 1.1562(7) 0.3715(9) 0.4900(5) 0.049(4) Uani 1 1 d . . .
C27 C 1.2221(6) 0.4104(10) 0.4973(6) 0.062(4) Uani 1 1 d . . .
C28 C 1.1622(7) 0.3362(9) 0.5439(5) 0.059(4) Uani 1 1 d . . .
H28A H 1.1872 0.3779 0.5714 0.088 Uiso 1 1 calc R . .
H28B H 1.1826 0.2779 0.5507 0.088 Uiso 1 1 calc R . .
H28C H 1.1207 0.3306 0.5434 0.088 Uiso 1 1 calc R . .
C29 C 0.7275(6) 0.4617(9) 0.1453(6) 0.052(4) Uani 1 1 d . . .
C30 C 0.7178(8) 0.4570(15) 0.1969(7) 0.100(7) Uani 1 1 d . . .
C31 C 0.7115(9) 0.5471(16) 0.1201(12) 0.184(15) Uani 1 1 d . . .
C32 C 0.6877(7) 0.3881(13) 0.1139(9) 0.119(8) Uani 1 1 d . . .
H32A H 0.6903 0.3849 0.0802 0.178 Uiso 1 1 calc R . .
H32B H 0.6444 0.3989 0.1082 0.178 Uiso 1 1 calc R . .
H32C H 0.7020 0.3318 0.1326 0.178 Uiso 1 1 calc R . .
C33 C 0.8918(7) 0.6981(9) 0.2680(5) 0.052(4) Uani 1 1 d . . .
C34 C 0.9507(10) 0.7400(14) 0.3137(8) 0.117(8) Uani 1 1 d . . .
C35 C 0.8633(11) 0.7709(11) 0.2233(7) 0.109(8) Uani 1 1 d . . .
C36 C 0.8443(10) 0.6813(14) 0.2908(8) 0.118(7) Uiso 1 1 d . . .
H36A H 0.8148 0.7310 0.2819 0.176 Uiso 1 1 calc R . .
H36B H 0.8660 0.6762 0.3289 0.176 Uiso 1 1 calc R . .
H36C H 0.8216 0.6261 0.2764 0.176 Uiso 1 1 calc R . .
C37 C 1.0062(7) 0.6649(10) 0.1360(6) 0.059(4) Uani 1 1 d . . .
C38 C 0.9520(9) 0.7033(18) 0.0933(10) 0.167(13) Uani 1 1 d . . .
C39 C 1.0444(14) 0.6323(18) 0.1077(12) 0.190(13) Uiso 1 1 d . . .
H39A H 1.0800 0.6720 0.1153 0.286 Uiso 1 1 calc R . .
H39B H 1.0184 0.6318 0.0701 0.286 Uiso 1 1 calc R . .
H39C H 1.0594 0.5720 0.1194 0.286 Uiso 1 1 calc R . .
C40 C 1.0523(10) 0.7326(13) 0.1725(8) 0.104(6) Uiso 1 1 d . . .
C41 C 1.1819(8) 0.6354(11) 0.3400(7) 0.077(5) Uiso 1 1 d . . .
C42 C 1.2256(9) 0.6113(11) 0.3975(7) 0.104(7) Uani 1 1 d . . .
C43 C 1.1482(10) 0.7246(13) 0.3392(8) 0.104(6) Uiso 1 1 d . . .
C44 C 1.2217(12) 0.6540(16) 0.3082(10) 0.140(9) Uiso 1 1 d . . .
C45 C 1.1045(6) 0.3436(9) 0.1144(5) 0.050(4) Uani 1 1 d . . .
C46 C 1.1690(6) 0.3895(9) 0.1266(5) 0.056(4) Uani 1 1 d . . .
H46A H 1.1952 0.3493 0.1172 0.084 Uiso 1 1 calc R . .
H46B H 1.1898 0.4033 0.1639 0.084 Uiso 1 1 calc R . .
H46C H 1.1621 0.4446 0.1064 0.084 Uiso 1 1 calc R . .
C47 C 1.1107(9) 0.2405(12) 0.1109(7) 0.088(6) Uani 1 1 d . . .
C48 C 1.0541(7) 0.3767(13) 0.0597(6) 0.082(6) Uani 1 1 d . . .
C49 C 1.2455(6) 0.2988(13) 0.3277(5) 0.068(5) Uani 1 1 d . . .
C50 C 1.2617(8) 0.1942(13) 0.3282(7) 0.084(5) Uani 1 1 d . . .
C51 C 1.2839(7) 0.3353(11) 0.3832(6) 0.078(5) Uani 1 1 d . . .
H51A H 1.2749 0.3987 0.3842 0.116 Uiso 1 1 calc R . .
H51B H 1.3284 0.3275 0.3923 0.116 Uiso 1 1 calc R . .
H51C H 1.2728 0.3030 0.4082 0.116 Uiso 1 1 calc R . .
C52 C 1.2640(7) 0.3512(15) 0.2893(7) 0.112(8) Uani 1 1 d . . .
C53 C 1.0777(8) 0.0243(10) 0.2561(6) 0.065(4) Uani 1 1 d . . .
C54 C 1.1361(10) -0.0170(11) 0.3056(8) 0.118(8) Uani 1 1 d . . .
C55 C 1.0213(10) -0.0406(12) 0.2455(9) 0.129(9) Uani 1 1 d . . .
H55A H 1.0371 -0.0983 0.2618 0.194 Uiso 1 1 calc R . .
H55B H 0.9977 -0.0485 0.2079 0.194 Uiso 1 1 calc R . .
H55C H 0.9941 -0.0153 0.2604 0.194 Uiso 1 1 calc R . .
C56 C 1.0944(10) 0.0275(11) 0.2090(8) 0.101(7) Uani 1 1 d . . .
C57 C 1.0194(6) 0.0942(9) 0.4119(6) 0.050(4) Uani 1 1 d . . .
C58 C 0.9830(8) 0.1161(11) 0.4453(7) 0.092(6) Uani 1 1 d . . .
H58A H 1.0044 0.1638 0.4699 0.137 Uiso 1 1 calc R . .
H58B H 0.9809 0.0629 0.4645 0.137 Uiso 1 1 calc R . .
H58C H 0.9407 0.1353 0.4223 0.137 Uiso 1 1 calc R . .
C59 C 0.9843(8) 0.0187(10) 0.3736(6) 0.081(5) Uani 1 1 d . . .
H59A H 1.0066 0.0034 0.3522 0.121 Uiso 1 1 calc R . .
H59B H 0.9421 0.0385 0.3510 0.121 Uiso 1 1 calc R . .
H59C H 0.9822 -0.0337 0.3934 0.121 Uiso 1 1 calc R . .
C60 C 1.0864(7) 0.0608(11) 0.4488(7) 0.084(6) Uani 1 1 d . . .
C61 C 0.7856(16) 0.773(2) 0.0446(12) 0.172(12) Uiso 1 1 d . . .
H61A H 0.8247 0.8018 0.0561 0.206 Uiso 1 1 calc R . .
C62 C 0.7666(11) 0.7113(14) 0.0039(9) 0.116(7) Uiso 1 1 d . . .
H62A H 0.7949 0.6982 -0.0110 0.139 Uiso 1 1 calc R . .
C63 C 0.7092(14) 0.6675(18) -0.0166(11) 0.153(10) Uiso 1 1 d . . .
H63A H 0.7006 0.6253 -0.0437 0.184 Uiso 1 1 calc R . .
C64 C 0.6628(14) 0.6854(17) 0.0027(11) 0.154(10) Uiso 1 1 d . . .
H64A H 0.6223 0.6601 -0.0105 0.185 Uiso 1 1 calc R . .
C65 C 0.6894(11) 0.7518(14) 0.0478(9) 0.109(7) Uiso 1 1 d . . .
H65A H 0.6626 0.7682 0.0637 0.131 Uiso 1 1 calc R . .
C66 C 0.7458(12) 0.7892(17) 0.0675(9) 0.138(10) Uani 1 1 d . . .
H66A H 0.7582 0.8269 0.0971 0.166 Uiso 1 1 calc R . .
C67 C 1.0520(11) 0.0174(15) 0.0480(8) 0.093(7) Uani 1 1 d . . .
H67A H 1.0865 0.0305 0.0799 0.112 Uiso 1 1 calc R . .
C68 C 1.0056(15) -0.0438(13) 0.0460(9) 0.105(8) Uani 1 1 d . . .
H68A H 1.0091 -0.0747 0.0764 0.126 Uiso 1 1 calc R . .
C69 C 0.9545(10) -0.0578(13) -0.0016(11) 0.094(6) Uani 1 1 d . . .
H69A H 0.9226 -0.0969 -0.0024 0.112 Uiso 1 1 calc R . .

loop_
_atom_site_aniso_label
_atom_site_aniso_U_11
_atom_site_aniso_U_22
_atom_site_aniso_U_33
_atom_site_aniso_U_23
_atom_site_aniso_U_13
_atom_site_aniso_U_12
Pt1 0.0292(3) 0.0416(3) 0.0297(3) -0.0004(2) 0.0104(2) -0.0003(2)
Pt2 0.0363(3) 0.0535(3) 0.0317(3) 0.0086(2) 0.0151(2) 0.0072(3)
Cl1 0.0367(17) 0.0483(18) 0.0359(17) 0.0025(14) 0.0138(14) 0.0015(14)
K1 0.0365(15) 0.0524(17) 0.0369(16) 0.0034(13) 0.0145(13) 0.0040(14)
K2 0.0504(18) 0.0548(18) 0.0368(16) -0.0057(14) 0.0186(14) -0.0037(15)
K3 0.059(2) 0.073(2) 0.056(2) -0.0029(17) 0.0225(17) 0.0011(18)
K4 0.0327(15) 0.0555(18) 0.0337(16) -0.0033(13) 0.0076(12) -0.0028(13)
K5 0.082(3) 0.095(3) 0.057(2) -0.0277(19) 0.037(2) -0.043(2)
K6 0.0601(19) 0.0588(19) 0.0319(16) 0.0002(14) 0.0141(15) -0.0146(16)
K7 0.0552(19) 0.065(2) 0.0405(18) 0.0048(15) 0.0198(15) 0.0041(16)
K8 0.0426(17) 0.070(2) 0.0435(18) 0.0031(15) 0.0188(14) 0.0027(16)
K9 0.0346(15) 0.0524(17) 0.0501(18) 0.0042(14) 0.0140(14) 0.0014(14)
O1 0.029(4) 0.062(6) 0.030(5) -0.005(4) 0.011(4) 0.008(4)
O2 0.042(5) 0.040(5) 0.044(5) -0.006(4) 0.014(4) 0.002(4)
O3 0.066(6) 0.054(5) 0.037(5) -0.009(4) 0.034(5) -0.025(5)
O4 0.098(8) 0.056(6) 0.037(6) -0.010(5) 0.013(5) -0.034(6)
O5 0.038(5) 0.072(6) 0.021(4) 0.006(4) 0.015(4) 0.003(4)
O6 0.028(5) 0.092(7) 0.042(5) -0.002(5) 0.011(4) -0.010(5)
O7 0.064(6) 0.043(5) 0.056(6) 0.001(4) 0.027(5) 0.015(5)
O8 0.039(5) 0.051(5) 0.040(5) 0.017(4) 0.010(4) -0.006(4)
N1 0.021(5) 0.043(6) 0.037(6) -0.016(5) 0.010(4) -0.005(5)
N2 0.043(6) 0.050(6) 0.028(6) -0.006(5) 0.014(5) -0.017(5)
N3 0.046(7) 0.052(7) 0.040(7) 0.007(5) 0.017(6) 0.004(6)
N4 0.031(6) 0.080(8) 0.051(7) -0.007(6) 0.009(5) -0.009(6)
C1 0.022(6) 0.044(8) 0.055(9) 0.005(7) 0.003(6) 0.009(6)
C2 0.042(8) 0.051(8) 0.047(8) 0.005(7) 0.020(7) -0.004(7)
C3 0.034(7) 0.053(8) 0.062(9) 0.025(8) 0.018(7) -0.001(7)
C4 0.043(8) 0.068(10) 0.060(10) 0.022(8) 0.014(8) -0.007(8)
C5 0.051(9) 0.037(8) 0.054(10) -0.008(7) -0.007(8) 0.008(7)
C6 0.037(7) 0.050(8) 0.042(8) 0.009(6) 0.009(6) 0.002(7)
C7 0.027(7) 0.045(8) 0.041(8) -0.015(6) 0.001(6) -0.005(6)
C8 0.038(8) 0.049(8) 0.058(10) -0.020(8) -0.004(7) 0.008(7)
C9 0.050(9) 0.083(11) 0.030(8) -0.013(7) 0.016(7) 0.006(8)
C10 0.036(7) 0.061(9) 0.029(7) -0.005(7) 0.006(6) 0.008(7)
C11 0.039(7) 0.074(9) 0.027(7) -0.007(7) 0.020(6) -0.018(7)
C12 0.030(7) 0.054(8) 0.030(7) -0.002(6) 0.004(6) -0.001(6)
C13 0.037(7) 0.079(10) 0.033(8) -0.005(7) 0.007(6) -0.005(7)
C14 0.057(9) 0.085(11) 0.041(8) -0.005(8) 0.026(7) -0.016(8)
C15 0.048(8) 0.062(9) 0.040(8) 0.017(7) 0.017(7) 0.018(7)
C16 0.047(8) 0.061(9) 0.044(8) 0.021(7) 0.023(7) 0.018(7)
C17 0.040(8) 0.101(13) 0.051(10) 0.033(9) 0.016(7) 0.019(9)
C18 0.056(10) 0.097(12) 0.038(9) 0.021(9) 0.029(8) 0.032(10)
C19 0.064(10) 0.087(11) 0.026(8) 0.004(7) 0.023(7) 0.031(9)
C20 0.048(8) 0.062(9) 0.030(7) 0.020(7) 0.017(6) 0.029(8)
C21 0.068(10) 0.058(9) 0.032(8) -0.006(7) 0.020(7) 0.018(8)
C22 0.075(11) 0.067(11) 0.047(10) -0.002(8) 0.014(9) 0.019(9)
C23 0.095(13) 0.053(9) 0.051(10) -0.007(8) 0.021(9) 0.029(10)
C24 0.066(10) 0.057(9) 0.039(8) -0.004(7) 0.008(7) -0.003(8)
C25 0.073(11) 0.064(10) 0.044(9) 0.016(8) 0.031(8) 0.004(9)
C26 0.063(9) 0.066(9) 0.016(6) 0.005(6) 0.014(6) 0.014(8)
C27 0.031(7) 0.080(11) 0.055(10) -0.014(8) -0.003(7) -0.008(7)
C28 0.069(10) 0.072(10) 0.033(8) 0.002(7) 0.019(7) 0.013(8)
C29 0.030(7) 0.061(9) 0.062(10) -0.008(8) 0.015(7) 0.003(7)
C30 0.080(13) 0.17(2) 0.079(13) 0.012(13) 0.059(11) 0.011(13)
C31 0.065(13) 0.15(2) 0.35(4) 0.18(2) 0.092(19) 0.074(14)
C32 0.027(8) 0.16(2) 0.17(2) -0.066(17) 0.046(11) -0.014(11)
C33 0.067(10) 0.056(9) 0.041(8) -0.003(7) 0.029(7) 0.008(8)
C34 0.118(17) 0.108(15) 0.102(16) -0.058(13) 0.023(13) -0.012(14)
C35 0.17(2) 0.069(11) 0.083(14) 0.028(10) 0.053(14) 0.074(13)
C37 0.069(10) 0.063(9) 0.047(9) -0.001(7) 0.028(8) -0.010(8)
C38 0.065(13) 0.22(3) 0.15(2) 0.13(2) -0.015(14) -0.029(15)
C42 0.115(15) 0.071(11) 0.061(12) 0.016(9) -0.027(11) -0.017(11)
C45 0.051(8) 0.064(9) 0.033(8) 0.000(7) 0.014(7) -0.007(7)
C46 0.034(7) 0.079(10) 0.055(9) 0.012(8) 0.019(7) -0.003(7)
C47 0.124(16) 0.090(13) 0.081(13) -0.017(10) 0.074(12) -0.004(12)
C48 0.056(10) 0.157(17) 0.032(9) 0.014(9) 0.018(8) -0.003(11)
C49 0.038(8) 0.142(16) 0.031(8) 0.010(9) 0.021(7) -0.015(9)
C50 0.058(10) 0.109(14) 0.089(13) 0.008(11) 0.034(10) 0.027(10)
C51 0.053(9) 0.107(13) 0.058(11) 0.001(9) 0.009(8) -0.026(9)
C52 0.046(10) 0.21(2) 0.076(13) 0.073(14) 0.023(9) -0.004(12)
C53 0.072(11) 0.054(9) 0.073(11) -0.011(8) 0.035(9) 0.013(9)
C54 0.126(17) 0.056(11) 0.119(17) -0.003(11) -0.003(14) 0.058(12)
C55 0.121(18) 0.071(13) 0.18(2) -0.050(14) 0.054(17) -0.009(13)
C56 0.162(19) 0.071(11) 0.099(15) -0.017(10) 0.084(15) 0.031(12)
C57 0.041(8) 0.055(9) 0.060(9) 0.017(8) 0.028(7) -0.009(7)
C58 0.094(14) 0.090(13) 0.095(14) 0.034(11) 0.044(12) 0.006(11)
C59 0.103(14) 0.063(10) 0.080(12) 0.009(9) 0.041(11) -0.033(10)
C60 0.045(9) 0.091(12) 0.101(14) 0.065(11) 0.015(9) 0.024(9)
C66 0.13(2) 0.18(2) 0.093(17) 0.095(17) 0.036(16) 0.09(2)
C67 0.118(18) 0.078(14) 0.068(15) -0.015(11) 0.023(12) 0.043(14)
C68 0.19(3) 0.058(12) 0.095(19) -0.004(11) 0.09(2) 0.018(15)
C69 0.098(16) 0.101(16) 0.094(16) -0.034(15) 0.052(14) -0.011(13)

loop_
_geom_bond_atom_site_label_1
_geom_bond_atom_site_label_2
_geom_bond_distance
_geom_bond_site_symmetry_2
_geom_bond_publ_flag
Pt1 N1 1.939(9) . ?
Pt1 C1 2.015(13) . ?
Pt1 O1 2.039(8) . ?
Pt1 N2 2.096(9) . ?
Pt1 K4 3.471(3) . ?
Pt1 K2 3.577(3) . ?
Pt1 K1 3.795(3) . ?
Pt2 N3 1.946(11) . ?
Pt2 C15 2.003(13) . ?
Pt2 O8 2.019(9) . ?
Pt2 N4 2.118(10) . ?
Pt2 K8 3.499(3) . ?
Pt2 K6 3.541(3) . ?
Pt2 K9 3.799(3) . ?
Cl1 K1 3.117(4) . ?
Cl1 K6 3.140(4) . ?
Cl1 K4 3.150(4) . ?
Cl1 K9 3.163(4) . ?
Cl1 K7 3.209(4) . ?
Cl1 K3 3.295(4) . ?
Cl1 K5 3.388(5) . ?
K1 O2 2.580(8) . ?
K1 O1 2.637(8) . ?
K1 C18 3.256(13) . ?
K1 C19 3.275(13) . ?
K1 C17 3.286(14) . ?
K1 C20 3.394(12) . ?
K1 C16 3.418(13) . ?
K1 C30 3.477(18) . ?
K1 C15 3.482(13) . ?
K1 K2 3.618(4) . ?
K2 O2 2.610(9) . ?
K2 O3 2.725(9) . ?
K2 N2 2.848(10) . ?
K2 O1 2.870(9) . ?
K2 C38 3.35(2) . ?
K2 C31 3.423(19) . ?
K2 C35 3.425(17) . ?
K2 C37 3.530(15) . ?
K2 C33 3.534(13) . ?
K2 K4 3.559(4) . ?
K3 O4 2.492(11) . ?
K3 O3 2.536(8) . ?
K3 O2 2.542(9) . ?
K3 C34 3.26(2) . ?
K3 C33 3.349(14) . ?
K3 C43 3.36(2) . ?
K3 C40 3.41(2) . ?
K3 C37 3.445(15) . ?
K3 C41 3.498(18) . ?
K3 K5 3.547(5) . ?
K4 O3 2.565(8) . ?
K4 O5 2.578(8) . ?
K4 N2 3.014(10) . ?
K4 N1 3.308(9) . ?
K4 C11 3.323(12) . ?
K4 C48 3.372(16) . ?
K4 C12 3.447(11) . ?
K4 C45 3.519(14) . ?
K4 K5 3.649(5) . ?
K5 O4 2.592(10) . ?
K5 O5 2.595(9) . ?
K5 O6 3.070(10) . ?
K5 C52 3.304(18) . ?
K5 K7 3.450(5) . ?
K5 C44 3.48(2) . ?
K5 K6 3.550(5) . ?
K6 O4 2.540(9) . ?
K6 O6 2.616(10) . ?
K6 N4 2.986(12) . ?
K6 C25 3.422(14) . ?
K6 N3 3.445(11) . ?
K6 K8 3.459(4) . ?
K6 C26 3.467(12) . ?
K6 C42 3.497(17) . ?
K6 C27 3.521(14) . ?
K6 C41 3.539(17) . ?
K7 O7 2.571(9) . ?
K7 O5 2.581(8) . ?
K7 O6 2.613(9) . ?
K7 C56 3.209(16) . ?
K7 C47 3.305(16) . ?
K7 C53 3.414(16) . ?
K7 C45 3.469(13) . ?
K7 K8 3.609(4) . ?
K7 K9 3.848(4) . ?
K8 O7 2.587(9) . ?
K8 O6 2.766(9) . ?
K8 O8 2.823(9) . ?
K8 N4 2.913(12) . ?
K8 C54 3.373(17) . ?
K8 C50 3.496(17) . ?
K8 K9 3.517(4) . ?
K8 C60 3.532(16) . ?
K9 O7 2.549(9) . ?
K9 O8 2.668(8) . ?
K9 C3 3.204(12) . ?
K9 C4 3.223(14) . ?
K9 C2 3.336(13) . ?
K9 C5 3.386(13) . ?
K9 C6 3.483(13) . ?
K9 C1 3.517(12) . ?
O1 C29 1.433(14) . ?
O2 C33 1.375(14) . ?
O3 C37 1.385(15) . ?
O4 C41 1.438(18) . ?
O5 C45 1.382(15) . ?
O6 C49 1.427(15) . ?
O7 C53 1.398(15) . ?
O8 C57 1.425(14) . ?
N1 C11 1.356(14) . ?
N1 C7 1.363(15) . ?
N2 C12 1.485(15) . ?
N3 C25 1.351(17) . ?
N3 C21 1.397(16) . ?
N4 C26 1.490(16) . ?
C1 C2 1.370(18) . ?
C1 C6 1.409(17) . ?
C2 C3 1.387(16) . ?
C3 C4 1.387(19) . ?
C4 C5 1.396(19) . ?
C5 C6 1.374(17) . ?
C6 C7 1.499(18) . ?
C7 C8 1.404(18) . ?
C8 C9 1.350(19) . ?
C9 C10 1.339(18) . ?
C10 C11 1.366(17) . ?
C11 C12 1.522(18) . ?
C12 C14 1.514(17) . ?
C12 C13 1.553(15) . ?
C15 C20 1.322(17) . ?
C15 C16 1.491(18) . ?
C16 C17 1.360(17) . ?
C17 C18 1.37(2) . ?
C18 C19 1.389(19) . ?
C19 C20 1.389(17) . ?
C20 C21 1.444(19) . ?
C21 C22 1.368(18) . ?
C22 C23 1.35(2) . ?
C23 C24 1.411(19) . ?
C24 C25 1.381(19) . ?
C25 C26 1.542(19) . ?
C26 C28 1.529(17) . ?
C26 C27 1.561(19) . ?
C29 C31 1.41(2) . ?
C29 C32 1.45(2) . ?
C29 C30 1.54(2) . ?
C33 C36 1.50(2) . ?
C33 C34 1.55(2) . ?
C33 C35 1.56(2) . ?
C37 C38 1.43(2) . ?
C37 C39 1.49(3) . ?
C37 C40 1.50(2) . ?
C41 C43 1.52(2) . ?
C41 C42 1.53(2) . ?
C41 C44 1.54(3) . ?
C45 C47 1.53(2) . ?
C45 C46 1.543(17) . ?
C45 C48 1.553(19) . ?
C49 C52 1.51(2) . ?
C49 C51 1.515(19) . ?
C49 C50 1.58(2) . ?
C53 C56 1.51(2) . ?
C53 C55 1.55(2) . ?
C53 C54 1.59(2) . ?
C57 C59 1.516(19) . ?
C57 C58 1.52(2) . ?
C57 C60 1.538(18) . ?
C61 C66 1.34(3) . ?
C61 C62 1.36(3) . ?
C62 C63 1.37(3) . ?
C63 C64 1.41(3) . ?
C64 C65 1.50(3) . ?
C65 C66 1.31(3) . ?
C67 C69 1.36(2) 3_755 ?
C67 C68 1.39(3) . ?
C68 C69 1.37(3) . ?
C69 C67 1.36(2) 3_755 ?
